data_4101742
loop_
_publ_author_name
'Nieto-Oberhuber, Cristina'
'P\'erez-Gal\'an, Patricia'
'Herrero-G\'omez, Elena'
'Lauterbach, Thorsten'
'Rodr\'iguez, Cristina'
'L\'opez, Salom\'e'
'Bour, Christophe'
'Rosell\'on, Antonio'
'C\'ardenas, Diego J.'
'Echavarren, Antonio M.'

_publ_section_title
;
 Gold(I)-Catalyzed Intramolecular [4+2] Cycloadditions of Arylalkynes or
 1,3-Enynes with Alkenes:&#x00A0; Scope and Mechanism
;
_journal_issue 1
_journal_name_full 'Journal of the American Chemical Society'
_journal_page_first 269
_journal_page_last 279
_journal_paper_doi 10.1021/ja075794x
_journal_volume 130
_journal_year 2008
_chemical_formula_sum 'C19 H21 N O6'
_chemical_formula_weight 359.37
_space_group_IT_number 2
_symmetry_cell_setting triclinic
_symmetry_space_group_name_Hall '-P 1'
_symmetry_space_group_name_H-M 'P -1'
_atom_sites_solution_hydrogens geom
_atom_sites_solution_primary direct
_atom_sites_solution_secondary difmap
_audit_creation_method SHELXL-97
_cell_angle_alpha 81.193(5)
_cell_angle_beta 75.297(5)
_cell_angle_gamma 85.650(5)
_cell_formula_units_Z 2
_cell_length_a 6.8152(11)
_cell_length_b 10.669(2)
_cell_length_c 12.389(2)
_cell_measurement_reflns_used 1505
_cell_measurement_temperature 100(2)
_cell_measurement_theta_max 32.66
_cell_measurement_theta_min 2.76
_cell_volume 860.4(3)
_computing_cell_refinement 'Bruker-Nonius Apex v1.0-22 2002'
_computing_data_collection 'Bruker-Nonius Apex v1.0-22 2002'
_computing_data_reduction 'SAINT+ Version 7.06A Bruker-Nonius, 2004'
_computing_molecular_graphics 'Shelxtl Version 6.12 (Sheldrick, 2001)'
_computing_publication_material 'Shelxtl Version 6.12 (Sheldrick, 2001)'
_computing_structure_refinement 'Shelxtl Version 6.12 (Sheldrick, 2001)'
_computing_structure_solution 'Shelxtl Version 6.12 (Sheldrick, 2001)'
_diffrn_ambient_temperature 100(2)
_diffrn_detector_area_resol_mean 512
_diffrn_detector_type '4K CCD area detector APEX II'
_diffrn_measured_fraction_theta_full 0.580
_diffrn_measured_fraction_theta_max 0.580
_diffrn_measurement_device_type 'Kappa 4-axis goniometer bruker-nonius'
_diffrn_measurement_method
;
 Fullsphere data collection, phi and omega scans
;
_diffrn_measurement_specimen_support 'magnetic support whith 10 micron nylon fiber cryoloop'
_diffrn_radiation_monochromator 'Multilayer Montel 200 mirrors'
_diffrn_radiation_type MoK\a
_diffrn_radiation_wavelength 0.71073
_diffrn_reflns_av_R_equivalents 0.0340
_diffrn_reflns_av_sigmaI/netI 0.0559
_diffrn_reflns_limit_h_max 10
_diffrn_reflns_limit_h_min -6
_diffrn_reflns_limit_k_max 12
_diffrn_reflns_limit_k_min -15
_diffrn_reflns_limit_l_max 18
_diffrn_reflns_limit_l_min -3
_diffrn_reflns_number 5572
_diffrn_reflns_theta_full 32.77
_diffrn_reflns_theta_max 32.77
_diffrn_reflns_theta_min 2.76
_diffrn_source 'rotating anode X-ray tube'
_diffrn_source_current 90
_diffrn_source_power 50
_diffrn_source_size '3 mm x 0.3 mm fine focus'
_diffrn_source_type 'Bruker-Nonius FR 591'
_exptl_absorpt_coefficient_mu 0.104
_exptl_absorpt_correction_T_max 1.000000
_exptl_absorpt_correction_T_min 0.947811
_exptl_absorpt_correction_type empirical
_exptl_absorpt_process_details
; 
 SADABS Version 2.1 2003 Bruker-Nonius
 Blessing, Acta Cryst. (1995) A51 33-38
;
_exptl_crystal_colour translucent
_exptl_crystal_density_diffrn 1.387
_exptl_crystal_density_method 'not measured'
_exptl_crystal_description Plate
_exptl_crystal_F_000 380
_exptl_crystal_size_max 0.10
_exptl_crystal_size_mid 0.05
_exptl_crystal_size_min 0.01
_refine_diff_density_max 0.562
_refine_diff_density_min -0.420
_refine_diff_density_rms 0.099
_refine_ls_extinction_method none
_refine_ls_goodness_of_fit_ref 1.017
_refine_ls_hydrogen_treatment noref
_refine_ls_matrix_type full
_refine_ls_number_parameters 315
_refine_ls_number_reflns 3694
_refine_ls_number_restraints 0
_refine_ls_restrained_S_all 1.017
_refine_ls_R_factor_all 0.1077
_refine_ls_R_factor_gt 0.0744
_refine_ls_shift/su_max 0.000
_refine_ls_shift/su_mean 0.000
_refine_ls_structure_factor_coef Fsqd
_refine_ls_weighting_details 'calc w=1/[\s^2^(Fo^2^)+(0.1712P)^2^+0.0000P] where P=(Fo^2^+2Fc^2^)/3'
_refine_ls_weighting_scheme calc
_refine_ls_wR_factor_gt 0.2096
_refine_ls_wR_factor_ref 0.2390
_reflns_number_gt 2499
_reflns_number_total 3694
_reflns_threshold_expression >2sigma(I)
_cod_data_source_file ja075794xsi20070809_093159.cif
_cod_data_source_block cno853_0m
_cod_depositor_comments
;
The following automatic conversions were performed:

'_symmetry_cell_setting' value 'Triclinic' changed to 'triclinic'
according to the built-in table from CIF Core dictionary named
'cif_core.dic' version 2.4.1 from 2010-06-29.

Automatic conversion script
Id: cif_fix_values 1673 2011-04-08 12:14:43Z adriana 

The following automatic conversions were performed:

data name '_diffrn_measurement_specimen_suppport' was replaced with
'_diffrn_measurement_specimen_support' as specified in the
replacement file 'data/replacement-values/replacement_tags.lst'.

Automatic conversion script
Id: cif_correct_tags 9268 2022-04-12 08:56:07Z antanas 
;
_cod_original_sg_symbol_H-M P-1
_cod_database_code 4101742

loop_
_symmetry_equiv_pos_as_xyz
'x, y, z'
'-x, -y, -z'

loop_
_atom_site_label
_atom_site_type_symbol
_atom_site_fract_x
_atom_site_fract_y
_atom_site_fract_z
_atom_site_U_iso_or_equiv
_atom_site_adp_type
_atom_site_occupancy
_atom_site_symmetry_multiplicity
_atom_site_calc_flag
_atom_site_refinement_flags
_atom_site_disorder_assembly
_atom_site_disorder_group
C1 C 0.3282(4) 0.3411(3) 0.86855(19) 0.0140(6) Uani 1 1 d . . .
N1 N 0.2447(4) 1.0859(3) 0.51179(19) 0.0209(7) Uani 1 1 d . . .
O1 O 0.2252(4) 1.0570(2) 0.42249(16) 0.0249(6) Uani 1 1 d . . .
C2 C 0.2409(5) 0.3912(3) 0.7654(2) 0.0160(6) Uani 1 1 d . . .
H2A H 0.293(7) 0.345(5) 0.706(3) 0.027(9) Uiso 1 1 d . . .
H2B H 0.105(6) 0.376(4) 0.789(3) 0.020(8) Uiso 1 1 d . . .
O2 O 0.2512(4) 1.1954(2) 0.52877(18) 0.0294(6) Uani 1 1 d . . .
C3 C 0.3001(4) 0.5313(3) 0.7400(2) 0.0162(6) Uani 1 1 d . . .
H3 H 0.4468 0.5335 0.6990 0.019 Uiso 1 1 calc R . .
O3 O 0.6828(3) 0.3754(2) 0.85310(16) 0.0220(6) Uani 1 1 d . . .
C4 C 0.1813(5) 0.6262(3) 0.6697(2) 0.0189(7) Uani 1 1 d . . .
O4 O 0.6032(3) 0.2231(2) 0.76595(15) 0.0185(5) Uani 1 1 d . . .
C5 C 0.2372(4) 0.7598(3) 0.6764(2) 0.0171(7) Uani 1 1 d . . .
O5 O 0.0906(4) 0.1696(2) 0.92227(17) 0.0263(6) Uani 1 1 d . . .
O6 O 0.3316(3) 0.1750(2) 1.01611(17) 0.0269(7) Uani 1 1 d . . .
C6 C 0.2318(4) 0.8596(3) 0.5895(2) 0.0166(7) Uani 1 1 d . . .
H6 H 0.188(7) 0.851(5) 0.521(3) 0.031(10) Uiso 1 1 d . . .
C7 C 0.2609(4) 0.9821(3) 0.6032(2) 0.0181(7) Uani 1 1 d . . .
C8 C 0.2960(5) 1.0134(3) 0.7011(2) 0.0202(7) Uani 1 1 d . . .
H8 H 0.310(7) 1.092(5) 0.711(3) 0.033(10) Uiso 1 1 d . . .
C9 C 0.3026(5) 0.9141(3) 0.7874(2) 0.0215(7) Uani 1 1 d . . .
H9 H 0.323(6) 0.941(4) 0.861(3) 0.027(9) Uiso 1 1 d . . .
C10 C 0.2724(4) 0.7900(3) 0.7777(2) 0.0164(7) Uani 1 1 d . . .
C11 C 0.2737(4) 0.6877(3) 0.8727(2) 0.0184(7) Uani 1 1 d . . .
H11 H 0.268(6) 0.716(4) 0.945(2) 0.015(7) Uiso 1 1 d . . .
C12 C 0.2826(4) 0.5677(3) 0.85589(19) 0.0161(6) Uani 1 1 d . . .
C13 C 0.2781(4) 0.4483(3) 0.9408(2) 0.0163(6) Uani 1 1 d . . .
H13 H 0.382(6) 0.447(4) 0.992(3) 0.020(8) Uiso 1 1 d . . .
H13B H 0.127(6) 0.435(4) 0.992(3) 0.032(9) Uiso 1 1 d . . .
C14 C -0.0500(5) 0.6190(3) 0.7172(3) 0.0260(9) Uani 1 1 d . . .
H14A H -0.100(6) 0.537(4) 0.708(2) 0.020(8) Uiso 1 1 d . . .
H14B H -0.108(6) 0.670(4) 0.668(3) 0.027(9) Uiso 1 1 d . . .
H14C H -0.079(6) 0.628(4) 0.797(3) 0.023(9) Uiso 1 1 d . . .
C15 C 0.2353(6) 0.5947(3) 0.5482(2) 0.0302(9) Uani 1 1 d . . .
H15B H 0.382(8) 0.618(5) 0.511(3) 0.045(11) Uiso 1 1 d . . .
H15A H 0.210(6) 0.504(4) 0.547(3) 0.023(8) Uiso 1 1 d . . .
H15C H 0.120(9) 0.650(6) 0.509(4) 0.065(15) Uiso 1 1 d . . .
C16 C 0.5582(4) 0.3167(3) 0.83023(19) 0.0131(6) Uani 1 1 d . . .
C17 C 0.8178(5) 0.1949(3) 0.7236(2) 0.0203(7) Uani 1 1 d . . .
H17A H 0.884(6) 0.179(4) 0.784(3) 0.021(8) Uiso 1 1 d . . .
H17B H 0.820(6) 0.121(5) 0.678(3) 0.031(9) Uiso 1 1 d . . .
H17C H 0.882(6) 0.264(4) 0.673(3) 0.020(8) Uiso 1 1 d . . .
C18 C 0.2332(4) 0.2182(3) 0.9357(2) 0.0158(7) Uani 1 1 d . . .
C19 C 0.2495(5) 0.0641(4) 1.0939(3) 0.0281(9) Uani 1 1 d . . .
H19A H 0.111(10) 0.084(7) 1.127(4) 0.070(17) Uiso 1 1 d . . .
H19B H 0.284(8) 0.070(5) 1.158(4) 0.050(13) Uiso 1 1 d . . .
H19C H 0.225(9) 0.011(6) 1.055(4) 0.061(16) Uiso 1 1 d . . .

loop_
_atom_site_aniso_label
_atom_site_aniso_U_11
_atom_site_aniso_U_22
_atom_site_aniso_U_33
_atom_site_aniso_U_23
_atom_site_aniso_U_13
_atom_site_aniso_U_12
C1 0.0134(13) 0.0057(14) 0.0229(9) 0.0017(9) -0.0065(10) -0.0006(11)
N1 0.0143(13) 0.0112(15) 0.0328(10) 0.0051(10) -0.0030(10) 0.0012(11)
O1 0.0288(13) 0.0138(13) 0.0297(9) 0.0043(9) -0.0079(9) 0.0016(10)
C2 0.0160(14) 0.0070(14) 0.0257(11) 0.0020(10) -0.0088(10) -0.0006(12)
O2 0.0377(15) 0.0054(13) 0.0406(10) 0.0008(10) -0.0055(11) 0.0046(11)
C3 0.0192(14) 0.0069(14) 0.0224(10) 0.0009(10) -0.0073(10) 0.0006(12)
O3 0.0184(12) 0.0165(13) 0.0314(9) -0.0020(8) -0.0068(8) -0.0039(10)
C4 0.0252(16) 0.0084(15) 0.0234(10) 0.0028(10) -0.0096(11) -0.0005(12)
O4 0.0168(11) 0.0092(12) 0.0304(8) -0.0038(8) -0.0072(8) 0.0022(9)
C5 0.0155(14) 0.0092(15) 0.0247(10) 0.0024(10) -0.0049(10) 0.0012(12)
O5 0.0242(13) 0.0191(13) 0.0363(9) 0.0070(9) -0.0134(9) -0.0085(11)
O6 0.0224(12) 0.0197(13) 0.0374(10) 0.0162(10) -0.0150(9) -0.0085(10)
C6 0.0153(14) 0.0090(15) 0.0238(10) 0.0010(10) -0.0044(10) 0.0009(12)
C7 0.0144(14) 0.0094(15) 0.0276(10) 0.0038(11) -0.0038(10) 0.0003(12)
C8 0.0204(16) 0.0057(16) 0.0332(12) -0.0007(11) -0.0061(11) 0.0010(13)
C9 0.0240(16) 0.0110(16) 0.0299(11) -0.0020(11) -0.0091(12) 0.0033(13)
C10 0.0142(14) 0.0084(15) 0.0249(10) -0.0006(10) -0.0036(10) 0.0033(12)
C11 0.0197(15) 0.0138(16) 0.0219(10) 0.0000(10) -0.0071(10) 0.0004(12)
C12 0.0178(14) 0.0083(15) 0.0220(10) 0.0005(10) -0.0065(10) 0.0015(12)
C13 0.0201(15) 0.0048(14) 0.0238(10) 0.0001(10) -0.0073(10) 0.0022(12)
C14 0.0215(17) 0.0139(18) 0.0437(15) 0.0083(14) -0.0161(14) -0.0044(15)
C15 0.055(2) 0.0113(17) 0.0274(12) 0.0018(12) -0.0191(15) -0.0011(16)
C16 0.0143(13) 0.0032(13) 0.0208(9) 0.0015(9) -0.0050(9) 0.0014(11)
C17 0.0172(15) 0.0163(17) 0.0257(11) 0.0002(11) -0.0044(11) 0.0002(13)
C18 0.0124(14) 0.0085(15) 0.0249(10) 0.0016(10) -0.0044(10) 0.0007(12)
C19 0.0212(17) 0.0192(19) 0.0383(14) 0.0158(15) -0.0076(13) -0.0052(15)

loop_
_atom_type_symbol
_atom_type_description
_atom_type_scat_dispersion_real
_atom_type_scat_dispersion_imag
_atom_type_scat_source
C C 0.0033 0.0016 'International Tables Vol C Tables 4.2.6.8 and 6.1.1.4'
H H 0.0000 0.0000 'International Tables Vol C Tables 4.2.6.8 and 6.1.1.4'
N N 0.0061 0.0033 'International Tables Vol C Tables 4.2.6.8 and 6.1.1.4'
O O 0.0106 0.0060 'International Tables Vol C Tables 4.2.6.8 and 6.1.1.4'

loop_
_geom_angle_atom_site_label_1
_geom_angle_atom_site_label_2
_geom_angle_atom_site_label_3
_geom_angle
_geom_angle_site_symmetry_1
_geom_angle_site_symmetry_3
_geom_angle_publ_flag
C13 C1 C16 111.0(2) . . ?
C13 C1 C18 110.2(2) . . ?
C16 C1 C18 108.4(2) . . ?
C13 C1 C2 103.9(2) . . ?
C16 C1 C2 110.1(2) . . ?
C18 C1 C2 113.2(2) . . ?
O2 N1 O1 123.7(2) . . ?
O2 N1 C7 118.4(2) . . ?
O1 N1 C7 117.9(3) . . ?
C3 C2 C1 102.3(2) . . ?
C12 C3 C2 103.45(19) . . ?
C12 C3 C4 112.3(3) . . ?
C2 C3 C4 118.1(2) . . ?
C5 C4 C15 112.7(2) . . ?
C5 C4 C14 106.9(3) . . ?
C15 C4 C14 108.6(3) . . ?
C5 C4 C3 107.9(2) . . ?
C15 C4 C3 108.6(3) . . ?
C14 C4 C3 112.18(19) . . ?
C16 O4 C17 115.3(2) . . ?
C6 C5 C10 117.7(3) . . ?
C6 C5 C4 121.6(2) . . ?
C10 C5 C4 120.29(18) . . ?
C18 O6 C19 116.2(2) . . ?
C7 C6 C5 120.2(3) . . ?
C6 C7 C8 123.0(2) . . ?
C6 C7 N1 118.7(2) . . ?
C8 C7 N1 118.2(3) . . ?
C7 C8 C9 116.9(3) . . ?
C10 C9 C8 122.1(3) . . ?
C9 C10 C5 120.1(2) . . ?
C9 C10 C11 120.5(2) . . ?
C5 C10 C11 119.3(3) . . ?
C12 C11 C10 119.7(2) . . ?
C11 C12 C3 121.70(19) . . ?
C11 C12 C13 128.8(2) . . ?
C3 C12 C13 109.5(2) . . ?
C12 C13 C1 104.0(2) . . ?
O3 C16 O4 124.3(3) . . ?
O3 C16 C1 124.5(3) . . ?
O4 C16 C1 111.2(2) . . ?
O5 C18 O6 124.6(2) . . ?
O5 C18 C1 126.24(18) . . ?
O6 C18 C1 109.1(2) . . ?

loop_
_geom_bond_atom_site_label_1
_geom_bond_atom_site_label_2
_geom_bond_distance
_geom_bond_site_symmetry_2
_geom_bond_publ_flag
C1 C13 1.525(5) . ?
C1 C16 1.532(4) . ?
C1 C18 1.533(3) . ?
C1 C2 1.549(3) . ?
N1 O2 1.224(4) . ?
N1 O1 1.234(3) . ?
N1 C7 1.477(3) . ?
C2 C3 1.543(4) . ?
C3 C12 1.517(4) . ?
C3 C4 1.550(3) . ?
O3 C16 1.205(3) . ?
C4 C5 1.523(4) . ?
C4 C15 1.539(4) . ?
C4 C14 1.540(4) . ?
O4 C16 1.341(4) . ?
O4 C17 1.448(4) . ?
C5 C6 1.399(3) . ?
C5 C10 1.423(4) . ?
O5 C18 1.194(3) . ?
O6 C18 1.344(2) . ?
O6 C19 1.455(3) . ?
C6 C7 1.379(4) . ?
C7 C8 1.387(4) . ?
C8 C9 1.392(3) . ?
C9 C10 1.383(4) . ?
C10 C11 1.479(3) . ?
C11 C12 1.323(4) . ?
C12 C13 1.519(3) . ?

loop_
_geom_torsion_atom_site_label_1
_geom_torsion_atom_site_label_2
_geom_torsion_atom_site_label_3
_geom_torsion_atom_site_label_4
_geom_torsion
_geom_torsion_site_symmetry_1
_geom_torsion_site_symmetry_2
_geom_torsion_site_symmetry_3
_geom_torsion_site_symmetry_4
_geom_torsion_publ_flag
C13 C1 C2 C3 41.3(3) . . . . ?
C16 C1 C2 C3 -77.6(3) . . . . ?
C18 C1 C2 C3 160.9(3) . . . . ?
C1 C2 C3 C12 -35.0(3) . . . . ?
C1 C2 C3 C4 -159.7(3) . . . . ?
C12 C3 C4 C5 48.5(3) . . . . ?
C2 C3 C4 C5 168.8(3) . . . . ?
C12 C3 C4 C15 170.9(2) . . . . ?
C2 C3 C4 C15 -68.8(3) . . . . ?
C12 C3 C4 C14 -69.0(3) . . . . ?
C2 C3 C4 C14 51.2(4) . . . . ?
C15 C4 C5 C6 31.9(4) . . . . ?
C14 C4 C5 C6 -87.4(3) . . . . ?
C3 C4 C5 C6 151.7(3) . . . . ?
C15 C4 C5 C10 -156.0(3) . . . . ?
C14 C4 C5 C10 84.8(3) . . . . ?
C3 C4 C5 C10 -36.1(4) . . . . ?
C10 C5 C6 C7 0.3(4) . . . . ?
C4 C5 C6 C7 172.7(3) . . . . ?
C5 C6 C7 C8 -0.1(5) . . . . ?
C5 C6 C7 N1 -177.2(3) . . . . ?
O2 N1 C7 C6 173.0(3) . . . . ?
O1 N1 C7 C6 -6.8(4) . . . . ?
O2 N1 C7 C8 -4.2(4) . . . . ?
O1 N1 C7 C8 175.9(3) . . . . ?
C6 C7 C8 C9 0.5(5) . . . . ?
N1 C7 C8 C9 177.6(3) . . . . ?
C7 C8 C9 C10 -1.1(5) . . . . ?
C8 C9 C10 C5 1.3(5) . . . . ?
C8 C9 C10 C11 -177.9(3) . . . . ?
C6 C5 C10 C9 -0.9(4) . . . . ?
C4 C5 C10 C9 -173.4(3) . . . . ?
C6 C5 C10 C11 178.3(3) . . . . ?
C4 C5 C10 C11 5.9(4) . . . . ?
C9 C10 C11 C12 -167.4(3) . . . . ?
C5 C10 C11 C12 13.3(4) . . . . ?
C10 C11 C12 C3 2.5(4) . . . . ?
C10 C11 C12 C13 -177.6(3) . . . . ?
C2 C3 C12 C11 -163.5(3) . . . . ?
C4 C3 C12 C11 -35.1(4) . . . . ?
C2 C3 C12 C13 16.6(3) . . . . ?
C4 C3 C12 C13 145.0(2) . . . . ?
C11 C12 C13 C1 -171.0(3) . . . . ?
C3 C12 C13 C1 9.0(3) . . . . ?
C16 C1 C13 C12 87.4(2) . . . . ?
C18 C1 C13 C12 -152.5(2) . . . . ?
C2 C1 C13 C12 -30.9(3) . . . . ?
C17 O4 C16 O3 0.0(3) . . . . ?
C17 O4 C16 C1 178.75(16) . . . . ?
C13 C1 C16 O3 -0.8(3) . . . . ?
C18 C1 C16 O3 -122.0(2) . . . . ?
C2 C1 C16 O3 113.7(3) . . . . ?
C13 C1 C16 O4 -179.54(15) . . . . ?
C18 C1 C16 O4 59.3(2) . . . . ?
C2 C1 C16 O4 -65.0(2) . . . . ?
C19 O6 C18 O5 -2.8(5) . . . . ?
C19 O6 C18 C1 175.1(3) . . . . ?
C13 C1 C18 O5 107.6(4) . . . . ?
C16 C1 C18 O5 -130.8(3) . . . . ?
C2 C1 C18 O5 -8.4(5) . . . . ?
C13 C1 C18 O6 -70.3(3) . . . . ?
C16 C1 C18 O6 51.4(3) . . . . ?
C2 C1 C18 O6 173.8(3) . . . . ?
